data_7239215
loop_
_publ_author_name
'Maaliki, Carine'
'Canac, Yves'
'Lepetit, Christine'
'Duhayon, Carine'
'Chauvin, Remi'

_publ_section_title
;
 P-oxidation of gem-dicationic phosphines
;
_journal_issue 43
_journal_name_full 'RSC Advances'
_journal_page_first 20391
_journal_paper_doi 10.1039/c3ra43563f
_journal_volume 3
_journal_year 2013
_chemical_formula_moiety 'C16 H17 N4 O1 P1'
_chemical_formula_sum 'C16 H17 N4 O P'
_chemical_formula_weight 312.31
_space_group_IT_number 61
_space_group_name_Hall '-P 2ac 2ab'
_space_group_name_H-M_alt 'P b c a'
_symmetry_cell_setting orthorhombic
_symmetry_space_group_name_Hall '-P 2ac 2ab'
_symmetry_space_group_name_H-M 'P b c a'
_atom_sites_solution_hydrogens difmap
_atom_sites_solution_primary direct
_cell_angle_alpha 90
_cell_angle_beta 90
_cell_angle_gamma 90
_cell_formula_units_Z 8
_cell_length_a 15.4580(3)
_cell_length_b 9.54826(16)
_cell_length_c 20.4320(4)
_cell_measurement_reflns_used 9972
_cell_measurement_temperature 100
_cell_measurement_theta_max 62
_cell_measurement_theta_min 4
_cell_volume 3015.70(10)
_computing_cell_refinement 'CrysAlis, (Oxford Diffraction, 2002)'
_computing_data_collection 'Gemini, (Oxford Diffraction, 2006)'
_computing_data_reduction 'CrysAlis, (Oxford Diffraction, 2002)'
_computing_molecular_graphics 'CAMERON (Watkin et al., 1996)'
_computing_publication_material 'CRYSTALS (Betteridge et al., 2003)'
_computing_structure_refinement 'CRYSTALS (Betteridge et al., 2003)'
_computing_structure_solution 'SIR92 (Altomare et al., 1994)'
_diffrn_ambient_temperature 100
_diffrn_measured_fraction_theta_full 0.997
_diffrn_measured_fraction_theta_max 0.997
_diffrn_measurement_device Area
_diffrn_measurement_device_type 'Oxford Diffraction Gemini'
_diffrn_measurement_method '\f & \w scans'
_diffrn_radiation_monochromator graphite
_diffrn_radiation_type 'Cu K\a'
_diffrn_radiation_wavelength 1.54180
_diffrn_reflns_av_R_equivalents 0.016
_diffrn_reflns_limit_h_max 17
_diffrn_reflns_limit_h_min -17
_diffrn_reflns_limit_k_max 10
_diffrn_reflns_limit_k_min -10
_diffrn_reflns_limit_l_max 23
_diffrn_reflns_limit_l_min -23
_diffrn_reflns_number 12506
_diffrn_reflns_theta_full 61.987
_diffrn_reflns_theta_max 61.987
_diffrn_reflns_theta_min 4.328
_diffrn_standards_number 0
_exptl_absorpt_coefficient_mu 1.678
_exptl_absorpt_correction_T_max 0.71
_exptl_absorpt_correction_T_min 0.59
_exptl_absorpt_correction_type multi-scan
_exptl_absorpt_process_details 'CrysAlis, (Oxford Diffraction, 2002)'
_exptl_crystal_colour colorless
_exptl_crystal_density_diffrn 1.376
_exptl_crystal_density_method 'not measured'
_exptl_crystal_description block
_exptl_crystal_F_000 1312
_exptl_crystal_size_max 0.300
_exptl_crystal_size_mid 0.300
_exptl_crystal_size_min 0.200
_refine_diff_density_max 0.36
_refine_diff_density_min -0.35
_refine_ls_extinction_coef 110(20)
_refine_ls_extinction_method 'Larson (1970), Equation 22'
_refine_ls_goodness_of_fit_ref 0.9638
_refine_ls_hydrogen_treatment constr
_refine_ls_matrix_type full
_refine_ls_number_parameters 200
_refine_ls_number_reflns 2311
_refine_ls_number_restraints 0
_refine_ls_R_factor_all 0.0310
_refine_ls_R_factor_gt 0.0308
_refine_ls_shift/su_max 0.0013963
_refine_ls_shift/su_mean 0.0001117
_refine_ls_structure_factor_coef F
_refine_ls_weighting_details
;
Method, part 1, Chebychev polynomial, (Watkin, 1994, Prince, 1982)
[weight] = 1.0/[A~0~*T~0~(x)+A~1~*T~1~(x) ... +A~n-1~]*T~n-1~(x)]
where A~i~ are the Chebychev coefficients listed below and x= Fcalc/Fmax
Method = Robust Weighting (Prince, 1982)
W = [weight] * [1-(deltaF/6*sigmaF)^2^]^2^
A~i~ are:
14.3 11.5 13.0 4.59
;
_refine_ls_weighting_scheme calc
_refine_ls_wR_factor_all 0.0428
_refine_ls_wR_factor_gt 0.0427
_refine_ls_wR_factor_ref 0.0425
_reflns_limit_h_max 17
_reflns_limit_h_min 0
_reflns_limit_k_max 10
_reflns_limit_k_min 0
_reflns_limit_l_max 23
_reflns_limit_l_min 0
_reflns_number_gt 2340
_reflns_number_total 2365
_reflns_threshold_expression I>2.0\s(I)
_oxford_refine_ls_r_factor_ref 0.0303
_oxford_reflns_number_all 2357
_oxford_reflns_threshold_expression_ref I>3.0\s(I)
_cod_data_source_file c3ra43563f.txt
_cod_data_source_block 1
_cod_depositor_comments
;
The following automatic conversions were performed:

data item '_atom_sites_solution_primary' value 'Direct' was changed
to 'direct' in accordance with the
/home/saulius/struct/COD-crude-data/automatic-downloads/DataCite-retrospective/RSC/depositions/lib/dictionaries/cif_core.dic
dictionary named 'cif_core.dic' version 2.4.2 last updated on
2011-04-26.

data item '_symmetry_cell_setting' value 'Orthorhombic' was changed
to 'orthorhombic' in accordance with the
/home/saulius/struct/COD-crude-data/automatic-downloads/DataCite-retrospective/RSC/depositions/lib/dictionaries/cif_core.dic
dictionary named 'cif_core.dic' version 2.4.2 last updated on
2011-04-26.

Automatic conversion script
Id: cif_fix_values 6909 2019-04-08 15:41:33Z antanas 
;
_cod_original_cell_volume 3015.70(9)
_cod_original_sg_symbol_Hall '-P 2ac 2ab '
_cod_original_sg_symbol_H-M 'P b c a '
_cod_original_formula_sum 'C16 H17 N4 O1 P1'
_cod_database_code 7239215

loop_
_symmetry_equiv_pos_as_xyz
x,y,z
-x,-y,-z
-x+1/2,y+1/2,z
x+1/2,-y+1/2,-z
x,-y+1/2,z+1/2
-x,y+1/2,-z+1/2
-x+1/2,-y,z+1/2
x+1/2,y,-z+1/2

loop_
_atom_site_label
_atom_site_type_symbol
_atom_site_fract_x
_atom_site_fract_y
_atom_site_fract_z
_atom_site_U_iso_or_equiv
_atom_site_occupancy
_atom_site_adp_type
_atom_site_refinement_flags_posn
C1 C 0.52059(7) 0.96086(10) 0.65373(5) 0.0150 1.0000 Uani .
C2 C 0.37793(5) 0.75819(10) 0.66781(5) 0.0116 1.0000 Uani .
C3 C 0.28044(6) 0.74271(11) 0.74201(5) 0.0148 1.0000 Uani .
C4 C 0.27375(6) 0.62336(10) 0.70620(4) 0.0127 1.0000 Uani .
C5 C 0.34654(7) 0.53109(10) 0.60721(5) 0.0129 1.0000 Uani .
C6 C 0.27068(6) 0.47753(11) 0.58010(5) 0.0161 1.0000 Uani .
C7 C 0.27263(7) 0.37000(12) 0.53497(5) 0.0194 1.0000 Uani .
C8 C 0.35203(7) 0.31752(10) 0.51473(5) 0.0194 1.0000 Uani .
C9 C 0.42793(6) 0.37367(10) 0.53864(4) 0.0162 1.0000 Uani .
C10 C 0.42649(6) 0.48008(10) 0.58548(4) 0.0126 1.0000 Uani .
C11 C 0.57871(7) 0.43987(10) 0.62020(5) 0.0168 1.0000 Uani .
C12 C 0.64375(7) 0.52263(11) 0.64176(5) 0.0178 1.0000 Uani .
C13 C 0.53533(6) 0.65921(12) 0.62712(5) 0.0122 1.0000 Uani .
C14 C 0.45743(7) 1.08408(11) 0.65006(6) 0.0225 1.0000 Uani .
C15 C 0.54614(7) 0.93338(12) 0.72509(5) 0.0202 1.0000 Uani .
C16 C 0.60089(7) 0.99471(11) 0.61174(5) 0.0188 1.0000 Uani .
N1 N 0.34549(5) 0.82711(8) 0.71801(4) 0.0144 1.0000 Uani .
N2 N 0.33675(5) 0.63210(8) 0.65836(4) 0.0112 1.0000 Uani .
N3 N 0.50776(6) 0.52603(9) 0.61099(4) 0.0120 1.0000 Uani .
N4 N 0.61714(5) 0.65993(9) 0.64612(4) 0.0153 1.0000 Uani .
O1 O 0.44105(4) 0.82983(7) 0.54659(3) 0.0152 1.0000 Uani .
P1 P 0.466998(15) 0.81041(2) 0.615973(11) 0.0101 1.0000 Uani .
H31 H 0.2458 0.7665 0.7801 0.0181 1.0000 Uiso R
H41 H 0.2350 0.5463 0.7119 0.0150 1.0000 Uiso R
H61 H 0.2159 0.5174 0.5928 0.0188 1.0000 Uiso R
H71 H 0.2183 0.3323 0.5174 0.0239 1.0000 Uiso R
H81 H 0.3545 0.2433 0.4822 0.0236 1.0000 Uiso R
H91 H 0.4825 0.3394 0.5236 0.0198 1.0000 Uiso R
H111 H 0.5782 0.3401 0.6127 0.0214 1.0000 Uiso R
H121 H 0.7005 0.4899 0.6552 0.0228 1.0000 Uiso R
H141 H 0.4387 1.1034 0.6027 0.0360 1.0000 Uiso R
H142 H 0.4869 1.1685 0.6675 0.0349 1.0000 Uiso R
H143 H 0.4070 1.0645 0.6778 0.0351 1.0000 Uiso R
H151 H 0.5879 0.8556 0.7258 0.0328 1.0000 Uiso R
H152 H 0.5739 1.0208 0.7405 0.0321 1.0000 Uiso R
H153 H 0.4951 0.9145 0.7518 0.0330 1.0000 Uiso R
H161 H 0.6415 0.9156 0.6142 0.0298 1.0000 Uiso R
H162 H 0.6271 1.0785 0.6307 0.0296 1.0000 Uiso R
H163 H 0.5836 1.0152 0.5656 0.0281 1.0000 Uiso R

loop_
_atom_site_aniso_label
_atom_site_aniso_U_11
_atom_site_aniso_U_22
_atom_site_aniso_U_33
_atom_site_aniso_U_23
_atom_site_aniso_U_13
_atom_site_aniso_U_12
C1 0.0119(5) 0.0141(5) 0.0189(5) -0.0030(4) 0.0010(4) -0.0045(4)
C2 0.0077(5) 0.0117(5) 0.0153(5) 0.0010(4) -0.0015(4) 0.0009(4)
C3 0.0110(5) 0.0179(6) 0.0156(5) -0.0001(4) 0.0036(4) 0.0012(4)
C4 0.0081(5) 0.0136(5) 0.0165(5) 0.0022(4) 0.0009(3) 0.0001(3)
C5 0.0146(6) 0.0119(5) 0.0120(5) 0.0006(4) 0.0010(3) -0.0011(4)
C6 0.0131(5) 0.0188(5) 0.0166(5) 0.0013(4) 0.0015(4) -0.0023(4)
C7 0.0207(6) 0.0217(6) 0.0159(5) -0.0017(4) 0.0008(4) -0.0091(4)
C8 0.0273(6) 0.0173(5) 0.0138(5) -0.0033(4) 0.0043(4) -0.0064(4)
C9 0.0198(6) 0.0145(5) 0.0143(5) 0.0014(4) 0.0065(4) -0.0007(4)
C10 0.0131(5) 0.0116(5) 0.0131(5) 0.0029(3) 0.0009(4) -0.0025(4)
C11 0.0139(6) 0.0140(5) 0.0225(5) 0.0032(4) 0.0057(4) 0.0050(4)
C12 0.0103(5) 0.0213(6) 0.0217(5) 0.0052(4) 0.0025(4) 0.0047(4)
C13 0.0113(6) 0.0146(5) 0.0108(4) 0.0014(4) 0.0018(3) -0.0006(4)
C14 0.0170(5) 0.0136(5) 0.0369(7) -0.0032(4) 0.0041(4) -0.0030(4)
C15 0.0162(5) 0.0264(6) 0.0179(6) -0.0061(5) -0.0004(4) -0.0051(4)
C16 0.0150(6) 0.0171(5) 0.0242(6) -0.0016(4) 0.0029(4) -0.0062(5)
N1 0.0108(4) 0.0149(4) 0.0176(4) -0.0014(3) 0.0016(3) 0.0008(3)
N2 0.0075(4) 0.0117(4) 0.0143(4) -0.0004(3) 0.0009(3) -0.0001(3)
N3 0.0095(5) 0.0125(5) 0.0140(4) 0.0008(3) 0.0019(3) -0.0005(4)
N4 0.0105(5) 0.0201(5) 0.0154(4) 0.0024(3) 0.0008(3) 0.0014(4)
O1 0.0135(4) 0.0171(4) 0.0151(4) 0.0025(3) -0.0018(3) -0.0007(3)
P1 0.0074(2) 0.0105(2) 0.0124(2) 0.00041(8) 0.00051(8) -0.00073(9)

loop_
_atom_type_symbol
_atom_type_scat_dispersion_real
_atom_type_scat_dispersion_imag
_atom_type_scat_Cromer_Mann_a1
_atom_type_scat_Cromer_Mann_b1
_atom_type_scat_Cromer_Mann_a2
_atom_type_scat_Cromer_Mann_b2
_atom_type_scat_Cromer_Mann_a3
_atom_type_scat_Cromer_Mann_b3
_atom_type_scat_Cromer_Mann_a4
_atom_type_scat_Cromer_Mann_b4
_atom_type_scat_Cromer_Mann_c
_atom_type_scat_source
C 0.0181 0.0091 2.3100 20.8439 1.0200 10.2075 1.5886 0.5687 0.8650 51.6512 0.2156 'International Tables Vol C 4.2.6.8 and 6.1.1.4'
H 0.0000 0.0000 0.4930 10.5109 0.3229 26.1257 0.1402 3.1424 0.0408 57.7998 0.0030 'International Tables Vol C 4.2.6.8 and 6.1.1.4'
O 0.0492 0.0322 3.0485 13.2771 2.2868 5.7011 1.5463 0.3239 0.8670 32.9089 0.2508 'International Tables Vol C 4.2.6.8 and 6.1.1.4'
N 0.0311 0.0180 12.2126 0.0057 3.1322 9.8933 2.0125 28.9975 1.1663 0.5826 -11.5290 'International Tables Vol C 4.2.6.8 and 6.1.1.4'
P 0.2955 0.4335 6.4345 1.9067 4.1791 27.1570 1.7800 0.5260 1.4908 68.1645 1.1149 'International Tables Vol C 4.2.6.8 and 6.1.1.4'

loop_
_geom_angle_atom_site_label_1
_geom_angle_atom_site_label_2
_geom_angle_atom_site_label_3
_geom_angle
_geom_angle_publ_flag
C14 C1 C15 110.02(9) yes
C14 C1 C16 108.95(8) yes
C15 C1 C16 110.94(8) yes
C14 C1 P1 107.11(7) yes
C15 C1 P1 112.54(7) yes
C16 C1 P1 107.12(7) yes
N1 C2 N2 111.73(8) yes
N1 C2 P1 127.47(7) yes
N2 C2 P1 120.79(7) yes
C4 C3 N1 110.75(8) yes
C4 C3 H31 125.8 no
N1 C3 H31 123.4 no
C3 C4 N2 106.06(8) yes
C3 C4 H41 128.9 no
N2 C4 H41 125.0 no
C6 C5 C10 119.26(9) yes
C6 C5 N2 116.66(9) yes
C10 C5 N2 124.02(9) yes
C5 C6 C7 121.32(9) yes
C5 C6 H61 119.2 no
C7 C6 H61 119.5 no
C6 C7 C8 119.13(9) yes
C6 C7 H71 119.9 no
C8 C7 H71 121.0 no
C7 C8 C9 120.40(9) yes
C7 C8 H81 120.1 no
C9 C8 H81 119.5 no
C8 C9 C10 120.81(9) yes
C8 C9 H91 120.3 no
C10 C9 H91 118.9 no
C5 C10 C9 118.97(9) yes
C5 C10 N3 123.59(9) yes
C9 C10 N3 117.36(8) yes
C12 C11 N3 106.63(9) yes
C12 C11 H111 129.4 no
N3 C11 H111 124.0 no
C11 C12 N4 110.81(9) yes
C11 C12 H121 125.1 no
N4 C12 H121 123.9 no
N3 C13 N4 111.71(9) yes
N3 C13 P1 121.75(8) yes
N4 C13 P1 126.36(8) yes
C1 C14 H141 111.3 no
C1 C14 H142 108.3 no
H141 C14 H142 108.8 no
C1 C14 H143 109.4 no
H141 C14 H143 110.7 no
H142 C14 H143 108.2 no
C1 C15 H151 108.2 no
C1 C15 H152 105.6 no
H151 C15 H152 110.3 no
C1 C15 H153 110.8 no
H151 C15 H153 112.5 no
H152 C15 H153 109.2 no
C1 C16 H161 108.9 no
C1 C16 H162 106.5 no
H161 C16 H162 110.1 no
C1 C16 H163 110.5 no
H161 C16 H163 111.7 no
H162 C16 H163 109.0 no
C3 N1 C2 105.22(8) yes
C5 N2 C4 123.40(8) yes
C5 N2 C2 130.09(8) yes
C4 N2 C2 106.24(8) yes
C10 N3 C11 124.32(9) yes
C10 N3 C13 129.87(9) yes
C11 N3 C13 105.68(9) yes
C12 N4 C13 105.17(9) yes
C1 P1 C2 108.34(5) yes
C1 P1 C13 108.07(5) yes
C2 P1 C13 98.70(4) yes
C1 P1 O1 115.27(4) yes
C2 P1 O1 112.84(4) yes
C13 P1 O1 112.26(4) yes

loop_
_geom_bond_atom_site_label_1
_geom_bond_atom_site_label_2
_geom_bond_distance
_geom_bond_publ_flag
C1 C14 1.5307(15) yes
C1 C15 1.5333(14) yes
C1 C16 1.5431(14) yes
C1 P1 1.8289(10) yes
C2 N1 1.3178(13) yes
C2 N2 1.3754(13) yes
C2 P1 1.8071(9) yes
C3 C4 1.3583(15) yes
C3 N1 1.3788(13) yes
C3 H31 0.972 no
C4 N2 1.3823(13) yes
C4 H41 0.955 no
C5 C6 1.3941(14) yes
C5 C10 1.4007(14) yes
C5 N2 1.4302(13) yes
C6 C7 1.3803(15) yes
C6 H61 0.964 no
C7 C8 1.3888(16) yes
C7 H71 0.981 no
C8 C9 1.3793(15) yes
C8 H81 0.973 no
C9 C10 1.3959(14) yes
C9 H91 0.956 no
C10 N3 1.4290(13) yes
C11 C12 1.3526(16) yes
C11 N3 1.3839(14) yes
C11 H111 0.965 no
C12 N4 1.3768(14) yes
C12 H121 0.970 no
C13 N3 1.3811(14) yes
C13 N4 1.3229(13) yes
C13 P1 1.8033(11) yes
C14 H141 1.026 no
C14 H142 0.993 no
C14 H143 0.982 no
C15 H151 0.985 no
C15 H152 0.990 no
C15 H153 0.977 no
C16 H161 0.984 no
C16 H162 0.977 no
C16 H163 0.998 no
O1 P1 1.4848(7) yes

loop_
_geom_hbond_atom_site_label_D
_geom_hbond_atom_site_label_H
_geom_hbond_atom_site_label_A
_geom_hbond_site_symmetry_A
_geom_hbond_angle_DHA
_geom_hbond_distance_DH
_geom_hbond_distance_HA
_geom_hbond_distance_DA
_geom_hbond_publ_flag
C4 H41 N1 3_545 170.70(3) 0.955 2.439 3.3848(14) yes
C7 H71 O1 3_545 138.50(3) 0.981 2.535 3.3337(14) yes
C9 H91 O1 2_666 146.62(3) 0.956 2.463 3.3031(14) yes
C14 H143 N1 . 129.86(3) 0.982 2.592 3.3079(14) yes
C15 H151 N4 . 131.89(3) 0.985 2.519 3.2596(14) yes
C15 H153 N1 . 129.84(3) 0.977 2.554 3.2667(14) yes
C16 H161 N4 . 130.72(3) 0.984 2.555 3.2825(14) yes
